data_4067289
loop_
_publ_author_name
'Chang, Li-Han'
'Yeh, Cheng-Wei'
'Ma, Hao-Wei'
'Liu, Shu-Yu'
'Lin, Ying-Chih'
'Wang, Yu'
'Liu, Yi-Hong'

_publ_section_title
;
 Carbon&#x2212;Carbon Bond Formation Involving a Vinylidene Ligand and
 Ferrocenyl Substituent in Cationic Ruthenium Complexes
;
_journal_issue 5
_journal_name_full Organometallics
_journal_page_first 1092
_journal_paper_doi 10.1021/om900775r
_journal_volume 29
_journal_year 2010
_chemical_formula_sum 'C64 H55 B Cl2 F4 Fe P2 Ru'
_chemical_formula_weight 1200.65
_chemical_name_systematic
; 
 ? 
;
_space_group_IT_number 2
_symmetry_cell_setting triclinic
_symmetry_space_group_name_Hall '-P 1'
_symmetry_space_group_name_H-M 'P -1'
_atom_sites_solution_hydrogens geom
_atom_sites_solution_primary direct
_atom_sites_solution_secondary difmap
_audit_creation_method SHELXL-97
_cell_angle_alpha 88.340(2)
_cell_angle_beta 72.265(2)
_cell_angle_gamma 64.554(2)
_cell_formula_units_Z 2
_cell_length_a 12.8250(3)
_cell_length_b 14.8835(4)
_cell_length_c 18.0187(4)
_cell_measurement_reflns_used 15283
_cell_measurement_temperature 295(2)
_cell_measurement_theta_max 30.1078
_cell_measurement_theta_min 2.9796
_cell_volume 2937.33(14)
_computing_cell_refinement
; 
CrysAlis RED, Oxford Diffraction Ltd., 
Version 1.171.33.32 (release 27-01-2009 CrysAlis171 .NET) 
(compiled Jan 27 2009,14:17:37) 
Empirical absorption correction using spherical harmonics, 
 implemented in SCALE3 ABSPACK scaling algorithm. 
;
_computing_data_collection
; 
CrysAlis RED, Oxford Diffraction Ltd., 
Version 1.171.33.32 (release 27-01-2009 CrysAlis171 .NET) 
(compiled Jan 27 2009,14:17:37) 
Empirical absorption correction using spherical harmonics, 
 implemented in SCALE3 ABSPACK scaling algorithm. 
;
_computing_data_reduction
; 
CrysAlis RED, Oxford Diffraction Ltd., 
Version 1.171.33.32 (release 27-01-2009 CrysAlis171 .NET) 
(compiled Jan 27 2009,14:17:37) 
Empirical absorption correction using spherical harmonics, 
 implemented in SCALE3 ABSPACK scaling algorithm. 
;
_computing_molecular_graphics SHELXTL
_computing_publication_material SHELXTL
_computing_structure_refinement 'SHELXL-97 (Sheldrick, 1997)'
_computing_structure_solution 'SHELXS-97 (Sheldrick, 1990)'
_diffrn_ambient_temperature 295(2)
_diffrn_measured_fraction_theta_full 0.998
_diffrn_measured_fraction_theta_max 0.998
_diffrn_measurement_device_type 'Oxford Diffraction Gemini A'
_diffrn_measurement_method CCD
_diffrn_radiation_monochromator graphite
_diffrn_radiation_source 'fine-focus sealed tube'
_diffrn_radiation_type MoK\a
_diffrn_radiation_wavelength 0.71073
_diffrn_reflns_av_R_equivalents 0.0420
_diffrn_reflns_av_sigmaI/netI 0.0648
_diffrn_reflns_limit_h_max 16
_diffrn_reflns_limit_h_min -16
_diffrn_reflns_limit_k_max 19
_diffrn_reflns_limit_k_min -18
_diffrn_reflns_limit_l_max 22
_diffrn_reflns_limit_l_min -23
_diffrn_reflns_number 41095
_diffrn_reflns_theta_full 27.50
_diffrn_reflns_theta_max 27.50
_diffrn_reflns_theta_min 2.98
_exptl_absorpt_coefficient_mu 0.701
_exptl_absorpt_correction_T_max 1.00000
_exptl_absorpt_correction_T_min 0.91935
_exptl_absorpt_correction_type multi-scan
_exptl_absorpt_process_details
; 
CrysAlis RED, Oxford Diffraction Ltd., 
Version 1.171.33.32 (release 27-01-2009 CrysAlis171 .NET) 
(compiled Jan 27 2009,14:17:37) 
Empirical absorption correction using spherical harmonics, 
 implemented in SCALE3 ABSPACK scaling algorithm. 
;
_exptl_crystal_density_diffrn 1.358
_exptl_crystal_density_method 'not measured'
_exptl_crystal_F_000 1228
_exptl_crystal_size_max 0.20
_exptl_crystal_size_mid 0.15
_exptl_crystal_size_min 0.10
_refine_diff_density_max 0.944
_refine_diff_density_min -0.486
_refine_diff_density_rms 0.101
_refine_ls_extinction_method none
_refine_ls_goodness_of_fit_ref 1.000
_refine_ls_hydrogen_treatment constr
_refine_ls_matrix_type full
_refine_ls_number_parameters 703
_refine_ls_number_reflns 13493
_refine_ls_number_restraints 1
_refine_ls_restrained_S_all 1.014
_refine_ls_R_factor_all 0.0933
_refine_ls_R_factor_gt 0.0575
_refine_ls_shift/su_max 0.062
_refine_ls_shift/su_mean 0.003
_refine_ls_structure_factor_coef Fsqd
_refine_ls_weighting_details 'calc w=1/[\s^2^(Fo^2^)+(0.1157P)^2^+0.0000P] where P=(Fo^2^+2Fc^2^)/3'
_refine_ls_weighting_scheme calc
_refine_ls_wR_factor_gt 0.1738
_refine_ls_wR_factor_ref 0.1872
_reflns_number_gt 8498
_reflns_number_total 13493
_reflns_threshold_expression >2sigma(I)
_cod_data_source_file om900775r_si_001.cif
_cod_data_source_block ic13648
_cod_depositor_comments
;
The following automatic conversions were performed:

'_symmetry_cell_setting' value 'Triclinic' changed to 'triclinic'
according to /home/saulius/struct/CIF-dictionaries/cif_core.dic
dictionary named 'cif_core.dic' version 2.4.1 from 2010-06-29.

Automatic conversion script
Id: cif_fix_values 1715 2011-07-08 13:25:40Z adriana 
;
_cod_original_cell_volume 2937.33(12)
_cod_original_sg_symbol_H-M P-1
_cod_database_code 4067289

loop_
_symmetry_equiv_pos_as_xyz
'x, y, z'
'-x, -y, -z'

loop_
_atom_site_label
_atom_site_type_symbol
_atom_site_fract_x
_atom_site_fract_y
_atom_site_fract_z
_atom_site_U_iso_or_equiv
_atom_site_adp_type
_atom_site_occupancy
_atom_site_symmetry_multiplicity
_atom_site_calc_flag
_atom_site_refinement_flags
Ru1 Ru 0.27282(3) 0.58601(2) 0.340409(19) 0.03898(12) Uani 1 1 d .
Fe1 Fe -0.24111(5) 0.84999(5) 0.44209(4) 0.05300(19) Uani 1 1 d .
P1 P 0.35777(9) 0.68931(8) 0.36676(6) 0.0402(2) Uani 1 1 d .
P2 P 0.36331(10) 0.55786(9) 0.20433(6) 0.0436(3) Uani 1 1 d .
C1 C 0.1317(4) 0.6862(3) 0.3291(2) 0.0422(9) Uani 1 1 d .
C2 C 0.0249(4) 0.7473(3) 0.3245(2) 0.0455(10) Uani 1 1 d .
C3 C -0.0247(4) 0.7426(4) 0.2575(3) 0.0641(13) Uani 1 1 d .
H3A H -0.0657 0.6997 0.2676 0.077 Uiso 1 1 calc R
H3B H 0.0409 0.7173 0.2078 0.077 Uiso 1 1 calc R
C4 C -0.1172(5) 0.8543(4) 0.2569(3) 0.0688(15) Uani 1 1 d .
C5 C -0.2204(7) 0.8675(7) 0.2290(5) 0.131(4) Uani 1 1 d D
H5A H -0.2876 0.9301 0.2417 0.158 Uiso 1 1 calc R
C6 C -0.2250(11) 0.7933(10) 0.1853(6) 0.186(6) Uani 1 1 d D
H6A H -0.1597 0.7297 0.1714 0.223 Uiso 1 1 calc R
H6B H -0.2932 0.8079 0.1702 0.223 Uiso 1 1 calc R
C7 C -0.0524(6) 0.9041(6) 0.2033(3) 0.091(2) Uani 1 1 d .
C8 C -0.0127(10) 0.8702(9) 0.1255(5) 0.150(4) Uani 1 1 d .
H8A H -0.0234 0.8172 0.1087 0.180 Uiso 1 1 calc R
C9 C 0.0444(13) 0.9178(13) 0.0723(7) 0.181(6) Uani 1 1 d .
H9A H 0.0763 0.8947 0.0191 0.217 Uiso 1 1 calc R
C10 C 0.0539(11) 1.0017(12) 0.0993(7) 0.168(5) Uani 1 1 d .
H10A H 0.0891 1.0357 0.0641 0.201 Uiso 1 1 calc R
C11 C 0.0089(10) 1.0321(9) 0.1804(6) 0.149(4) Uani 1 1 d .
H11A H 0.0155 1.0859 0.2001 0.179 Uiso 1 1 calc R
C12 C -0.0438(7) 0.9823(7) 0.2291(4) 0.104(2) Uani 1 1 d .
H12A H -0.0752 1.0035 0.2827 0.125 Uiso 1 1 calc R
C13 C -0.0714(4) 0.8361(3) 0.3784(2) 0.0443(10) Uani 1 1 d .
C14 C -0.1588(4) 0.8944(4) 0.3423(3) 0.0526(11) Uani 1 1 d .
C15 C -0.2501(4) 0.9790(4) 0.3958(3) 0.0626(13) Uani 1 1 d .
H15A H -0.3216 1.0322 0.3864 0.075 Uiso 1 1 calc R
C16 C -0.2200(4) 0.9722(4) 0.4655(3) 0.0589(12) Uani 1 1 d .
H16A H -0.2677 1.0204 0.5130 0.071 Uiso 1 1 calc R
C17 C -0.1084(4) 0.8829(4) 0.4559(3) 0.0522(11) Uani 1 1 d .
H17A H -0.0658 0.8595 0.4946 0.063 Uiso 1 1 calc R
C18 C -0.2329(7) 0.7130(6) 0.4531(7) 0.113(3) Uani 1 1 d .
H18A H -0.1594 0.6494 0.4333 0.135 Uiso 1 1 calc R
C19 C -0.3148(7) 0.7633(6) 0.4141(5) 0.103(2) Uani 1 1 d .
H19A H -0.3106 0.7432 0.3615 0.123 Uiso 1 1 calc R
C20 C -0.4063(5) 0.8494(6) 0.4656(5) 0.092(2) Uani 1 1 d .
H20A H -0.4764 0.9010 0.4536 0.110 Uiso 1 1 calc R
C21 C -0.3821(6) 0.8510(6) 0.5336(4) 0.092(2) Uani 1 1 d .
H21A H -0.4318 0.9029 0.5786 0.110 Uiso 1 1 calc R
C22 C -0.2767(8) 0.7681(8) 0.5286(6) 0.107(3) Uani 1 1 d .
H22A H -0.2384 0.7491 0.5697 0.129 Uiso 1 1 calc R
C23 C 0.1838(5) 0.4854(4) 0.3880(3) 0.0604(13) Uani 1 1 d .
H23A H 0.1109 0.4873 0.3797 0.072 Uiso 1 1 calc R
C24 C 0.3029(5) 0.4263(4) 0.3429(3) 0.0630(13) Uani 1 1 d .
H24A H 0.3281 0.3795 0.2966 0.076 Uiso 1 1 calc R
C25 C 0.3834(5) 0.4371(4) 0.3772(3) 0.0669(14) Uani 1 1 d .
H25A H 0.4725 0.3995 0.3598 0.080 Uiso 1 1 calc R
C26 C 0.3092(5) 0.5068(4) 0.4449(3) 0.0651(14) Uani 1 1 d .
H26A H 0.3385 0.5268 0.4828 0.078 Uiso 1 1 calc R
C27 C 0.1860(5) 0.5366(4) 0.4524(3) 0.0636(13) Uani 1 1 d .
H27A H 0.1150 0.5801 0.4964 0.076 Uiso 1 1 calc R
C28 C 0.5242(4) 0.6266(4) 0.3276(3) 0.0499(11) Uani 1 1 d .
C29 C 0.5878(4) 0.6437(4) 0.2573(3) 0.0578(12) Uani 1 1 d .
H29A H 0.5470 0.6937 0.2302 0.069 Uiso 1 1 calc R
C30 C 0.7139(5) 0.5861(5) 0.2260(3) 0.0759(17) Uani 1 1 d .
H30A H 0.7564 0.5980 0.1779 0.091 Uiso 1 1 calc R
C31 C 0.7753(5) 0.5134(5) 0.2644(4) 0.086(2) Uani 1 1 d .
H31A H 0.8595 0.4766 0.2429 0.103 Uiso 1 1 calc R
C32 C 0.7145(5) 0.4936(5) 0.3347(4) 0.0808(18) Uani 1 1 d .
H32A H 0.7571 0.4433 0.3608 0.097 Uiso 1 1 calc R
C33 C 0.5884(4) 0.5493(4) 0.3670(3) 0.0617(13) Uani 1 1 d .
H33A H 0.5464 0.5355 0.4144 0.074 Uiso 1 1 calc R
C34 C 0.3237(4) 0.7187(3) 0.4723(2) 0.0434(9) Uani 1 1 d .
C35 C 0.4084(4) 0.7290(3) 0.5010(3) 0.0502(11) Uani 1 1 d .
H35A H 0.4859 0.7151 0.4670 0.060 Uiso 1 1 calc R
C36 C 0.3774(5) 0.7597(4) 0.5796(3) 0.0603(13) Uani 1 1 d .
H36A H 0.4346 0.7652 0.5983 0.072 Uiso 1 1 calc R
C37 C 0.2628(6) 0.7821(4) 0.6301(3) 0.0673(15) Uani 1 1 d .
H37A H 0.2421 0.8027 0.6830 0.081 Uiso 1 1 calc R
C38 C 0.1787(5) 0.7738(4) 0.6016(3) 0.0663(14) Uani 1 1 d .
H38A H 0.1005 0.7898 0.6354 0.080 Uiso 1 1 calc R
C39 C 0.2088(4) 0.7420(4) 0.5238(3) 0.0545(11) Uani 1 1 d .
H39A H 0.1511 0.7362 0.5057 0.065 Uiso 1 1 calc R
C40 C 0.3134(4) 0.8178(3) 0.3431(2) 0.0478(10) Uani 1 1 d .
C41 C 0.3924(5) 0.8622(4) 0.3277(3) 0.0646(13) Uani 1 1 d .
H41A H 0.4740 0.8234 0.3230 0.078 Uiso 1 1 calc R
C42 C 0.3513(8) 0.9632(6) 0.3193(4) 0.088(2) Uani 1 1 d .
H42A H 0.4053 0.9917 0.3089 0.106 Uiso 1 1 calc R
C43 C 0.2330(9) 1.0204(5) 0.3261(4) 0.097(2) Uani 1 1 d .
H43A H 0.2065 1.0876 0.3181 0.117 Uiso 1 1 calc R
C44 C 0.1525(7) 0.9801(5) 0.3447(4) 0.0875(19) Uani 1 1 d .
H44A H 0.0703 1.0204 0.3522 0.105 Uiso 1 1 calc R
C45 C 0.1931(5) 0.8791(4) 0.3522(3) 0.0648(13) Uani 1 1 d .
H45A H 0.1376 0.8520 0.3638 0.078 Uiso 1 1 calc R
C46 C 0.5004(4) 0.4382(4) 0.1689(3) 0.0518(11) Uani 1 1 d .
C47 C 0.5933(4) 0.4145(4) 0.2014(3) 0.0623(13) Uani 1 1 d .
H47A H 0.5846 0.4588 0.2407 0.075 Uiso 1 1 calc R
C48 C 0.6982(5) 0.3255(5) 0.1754(4) 0.0792(17) Uani 1 1 d .
H48A H 0.7594 0.3102 0.1978 0.095 Uiso 1 1 calc R
C49 C 0.7132(7) 0.2606(6) 0.1181(4) 0.106(3) Uani 1 1 d .
H49A H 0.7840 0.2006 0.1014 0.128 Uiso 1 1 calc R
C50 C 0.6234(7) 0.2837(5) 0.0846(4) 0.102(2) Uani 1 1 d .
H50A H 0.6344 0.2399 0.0441 0.122 Uiso 1 1 calc R
C51 C 0.5167(5) 0.3715(4) 0.1105(3) 0.0775(16) Uani 1 1 d .
H51A H 0.4556 0.3854 0.0883 0.093 Uiso 1 1 calc R
C52 C 0.2646(4) 0.5495(4) 0.1519(3) 0.0521(11) Uani 1 1 d .
C53 C 0.1926(5) 0.5015(4) 0.1803(3) 0.0649(13) Uani 1 1 d .
H53A H 0.1925 0.4746 0.2276 0.078 Uiso 1 1 calc R
C54 C 0.1207(6) 0.4918(5) 0.1413(4) 0.0837(18) Uani 1 1 d .
H54A H 0.0743 0.4574 0.1612 0.100 Uiso 1 1 calc R
C55 C 0.1179(6) 0.5337(6) 0.0721(4) 0.090(2) Uani 1 1 d .
H55A H 0.0672 0.5297 0.0461 0.109 Uiso 1 1 calc R
C56 C 0.1892(6) 0.5807(5) 0.0420(4) 0.0848(19) Uani 1 1 d .
H56A H 0.1883 0.6075 -0.0052 0.102 Uiso 1 1 calc R
C57 C 0.2636(5) 0.5893(5) 0.0809(3) 0.0658(14) Uani 1 1 d .
H57A H 0.3122 0.6215 0.0598 0.079 Uiso 1 1 calc R
C58 C 0.4094(4) 0.6493(4) 0.1530(2) 0.0481(10) Uani 1 1 d .
C59 C 0.5234(5) 0.6215(4) 0.0972(3) 0.0602(13) Uani 1 1 d .
H59A H 0.5788 0.5542 0.0838 0.072 Uiso 1 1 calc R
C60 C 0.5539(6) 0.6937(6) 0.0618(3) 0.0805(18) Uani 1 1 d .
H60A H 0.6308 0.6750 0.0251 0.097 Uiso 1 1 calc R
C61 C 0.4720(7) 0.7930(6) 0.0799(4) 0.0849(19) Uani 1 1 d .
H61A H 0.4938 0.8412 0.0557 0.102 Uiso 1 1 calc R
C62 C 0.3607(6) 0.8210(5) 0.1326(4) 0.0773(16) Uani 1 1 d .
H62A H 0.3056 0.8885 0.1443 0.093 Uiso 1 1 calc R
C63 C 0.3266(5) 0.7488(4) 0.1702(3) 0.0564(12) Uani 1 1 d .
H63A H 0.2490 0.7682 0.2062 0.068 Uiso 1 1 calc R
B1 B 0.0706(7) 0.3179(6) 0.3155(5) 0.0757(18) Uani 1 1 d .
F1 F 0.0120(5) 0.4229(4) 0.3255(4) 0.152(2) Uani 1 1 d .
F2 F 0.0230(5) 0.2847(4) 0.2708(2) 0.1344(18) Uani 1 1 d .
F3 F 0.0435(4) 0.2898(4) 0.3881(3) 0.1283(16) Uani 1 1 d .
F4 F 0.1897(4) 0.2916(4) 0.2833(3) 0.1393(18) Uani 1 1 d .
C64 C -0.5406(16) 1.1504(14) 0.1896(14) 0.175(12) Uani 0.50 1 d P
H64A H -0.5603 1.2138 0.1679 0.210 Uiso 0.50 1 calc PR
H64B H -0.6165 1.1465 0.2158 0.210 Uiso 0.50 1 calc PR
Cl1 Cl -0.4723(5) 1.1474(4) 0.2547(3) 0.1277(16) Uani 0.50 1 d P
Cl2 Cl -0.4483(9) 1.0505(6) 0.1117(4) 0.210(3) Uani 0.50 1 d P
C65 C 0.163(3) 0.224(2) 0.0870(12) 0.186(13) Uani 0.50 1 d P
H65A H 0.1181 0.2148 0.1383 0.224 Uiso 0.50 1 calc PR
H65B H 0.1923 0.2712 0.0972 0.224 Uiso 0.50 1 calc PR
Cl3 Cl 0.0623(11) 0.2863(7) 0.0522(6) 0.252(5) Uani 0.50 1 d P
Cl4 Cl 0.2880(8) 0.1164(7) 0.0577(5) 0.237(4) Uani 0.50 1 d P

loop_
_atom_site_aniso_label
_atom_site_aniso_U_11
_atom_site_aniso_U_22
_atom_site_aniso_U_33
_atom_site_aniso_U_23
_atom_site_aniso_U_13
_atom_site_aniso_U_12
Ru1 0.03509(18) 0.0351(2) 0.0413(2) 0.00317(13) -0.00980(14) -0.01229(13)
Fe1 0.0346(3) 0.0543(4) 0.0650(4) -0.0010(3) -0.0124(3) -0.0171(3)
P1 0.0314(5) 0.0428(6) 0.0421(5) 0.0024(5) -0.0105(4) -0.0133(4)
P2 0.0392(6) 0.0414(6) 0.0427(6) -0.0006(5) -0.0088(5) -0.0138(5)
C1 0.039(2) 0.044(2) 0.038(2) -0.0028(18) -0.0054(18) -0.0184(18)
C2 0.038(2) 0.048(3) 0.047(2) -0.0011(19) -0.0138(19) -0.0149(19)
C3 0.051(3) 0.065(3) 0.067(3) -0.012(3) -0.024(2) -0.012(2)
C4 0.054(3) 0.069(4) 0.062(3) 0.000(3) -0.025(3) -0.003(3)
C5 0.078(5) 0.163(9) 0.098(5) -0.024(5) -0.053(4) 0.015(5)
C6 0.174(10) 0.245(15) 0.134(8) -0.032(9) -0.093(8) -0.055(10)
C7 0.088(4) 0.078(5) 0.052(3) 0.001(3) -0.013(3) 0.005(4)
C8 0.152(9) 0.183(11) 0.079(5) 0.019(6) -0.008(5) -0.063(8)
C9 0.200(13) 0.229(17) 0.102(8) -0.006(9) -0.023(8) -0.102(13)
C10 0.141(9) 0.208(14) 0.115(9) 0.064(9) -0.017(7) -0.061(10)
C11 0.188(11) 0.160(10) 0.102(7) 0.026(6) -0.024(7) -0.096(9)
C12 0.117(6) 0.103(6) 0.069(4) 0.018(4) -0.011(4) -0.042(5)
C13 0.0306(19) 0.046(3) 0.049(2) -0.0037(19) -0.0078(18) -0.0135(17)
C14 0.043(2) 0.047(3) 0.059(3) 0.002(2) -0.017(2) -0.010(2)
C15 0.047(3) 0.050(3) 0.073(3) 0.009(3) -0.015(2) -0.008(2)
C16 0.048(3) 0.049(3) 0.061(3) -0.014(2) -0.002(2) -0.015(2)
C17 0.041(2) 0.059(3) 0.057(3) -0.001(2) -0.014(2) -0.022(2)
C18 0.068(4) 0.067(5) 0.199(10) 0.007(5) -0.015(6) -0.044(4)
C19 0.075(4) 0.115(6) 0.128(6) -0.029(5) -0.019(4) -0.057(5)
C20 0.047(3) 0.104(6) 0.125(6) -0.004(4) -0.020(4) -0.038(3)
C21 0.067(4) 0.118(6) 0.092(5) 0.005(4) -0.003(4) -0.056(4)
C22 0.105(6) 0.134(8) 0.130(7) 0.071(6) -0.053(5) -0.089(6)
C23 0.066(3) 0.056(3) 0.065(3) 0.016(3) -0.015(3) -0.036(3)
C24 0.087(4) 0.042(3) 0.059(3) 0.006(2) -0.018(3) -0.030(3)
C25 0.067(3) 0.045(3) 0.078(4) 0.025(3) -0.023(3) -0.016(2)
C26 0.088(4) 0.061(3) 0.059(3) 0.026(3) -0.033(3) -0.041(3)
C27 0.076(4) 0.053(3) 0.050(3) 0.011(2) -0.003(2) -0.030(3)
C28 0.033(2) 0.059(3) 0.049(2) -0.005(2) -0.0101(19) -0.014(2)
C29 0.043(2) 0.074(4) 0.054(3) -0.002(2) -0.010(2) -0.027(2)
C30 0.042(3) 0.109(5) 0.066(3) -0.005(3) -0.003(3) -0.032(3)
C31 0.033(3) 0.114(6) 0.085(4) -0.016(4) -0.009(3) -0.014(3)
C32 0.042(3) 0.088(4) 0.084(4) -0.008(3) -0.026(3) 0.001(3)
C33 0.042(2) 0.063(3) 0.065(3) -0.004(3) -0.016(2) -0.010(2)
C34 0.044(2) 0.042(2) 0.044(2) 0.0057(19) -0.0157(19) -0.0185(19)
C35 0.043(2) 0.048(3) 0.056(3) 0.003(2) -0.019(2) -0.015(2)
C36 0.071(3) 0.045(3) 0.071(3) 0.006(2) -0.039(3) -0.020(2)
C37 0.098(4) 0.049(3) 0.046(3) 0.003(2) -0.017(3) -0.029(3)
C38 0.073(3) 0.058(3) 0.051(3) -0.003(2) 0.002(3) -0.028(3)
C39 0.049(3) 0.050(3) 0.058(3) -0.002(2) -0.008(2) -0.022(2)
C40 0.050(2) 0.048(3) 0.045(2) 0.004(2) -0.015(2) -0.022(2)
C41 0.079(4) 0.064(4) 0.060(3) 0.003(3) -0.015(3) -0.045(3)
C42 0.130(6) 0.079(5) 0.076(4) 0.013(4) -0.021(4) -0.073(5)
C43 0.167(8) 0.048(4) 0.098(5) 0.026(3) -0.065(5) -0.054(5)
C44 0.104(5) 0.047(3) 0.111(5) 0.011(3) -0.058(4) -0.017(3)
C45 0.060(3) 0.047(3) 0.086(4) 0.000(3) -0.035(3) -0.015(2)
C46 0.049(2) 0.045(3) 0.043(2) -0.002(2) -0.003(2) -0.012(2)
C47 0.048(3) 0.056(3) 0.063(3) -0.007(2) -0.015(2) -0.006(2)
C48 0.060(3) 0.072(4) 0.075(4) 0.004(3) -0.019(3) -0.004(3)
C49 0.091(5) 0.079(5) 0.083(4) -0.017(4) -0.018(4) 0.017(4)
C50 0.098(5) 0.073(4) 0.087(4) -0.035(4) -0.022(4) 0.003(4)
C51 0.075(4) 0.062(4) 0.071(3) -0.013(3) -0.024(3) -0.007(3)
C52 0.048(2) 0.050(3) 0.048(2) -0.010(2) -0.011(2) -0.014(2)
C53 0.063(3) 0.070(4) 0.062(3) -0.001(3) -0.017(3) -0.031(3)
C54 0.084(4) 0.099(5) 0.084(4) -0.007(4) -0.026(3) -0.054(4)
C55 0.079(4) 0.121(6) 0.083(4) -0.009(4) -0.034(4) -0.047(4)
C56 0.073(4) 0.108(5) 0.068(4) -0.001(3) -0.031(3) -0.029(4)
C57 0.057(3) 0.088(4) 0.052(3) -0.002(3) -0.016(2) -0.033(3)
C58 0.048(2) 0.057(3) 0.041(2) 0.004(2) -0.013(2) -0.025(2)
C59 0.059(3) 0.072(4) 0.047(3) 0.007(2) -0.009(2) -0.031(3)
C60 0.083(4) 0.109(6) 0.055(3) 0.013(3) -0.009(3) -0.058(4)
C61 0.117(6) 0.088(5) 0.064(3) 0.019(3) -0.012(4) -0.071(5)
C62 0.109(5) 0.057(4) 0.076(4) 0.017(3) -0.033(4) -0.044(3)
C63 0.063(3) 0.052(3) 0.050(3) 0.006(2) -0.015(2) -0.025(2)
B1 0.073(4) 0.081(5) 0.087(5) 0.016(4) -0.026(4) -0.047(4)
F1 0.131(4) 0.102(4) 0.260(7) 0.041(4) -0.118(5) -0.048(3)
F2 0.146(4) 0.204(6) 0.089(3) -0.011(3) -0.019(3) -0.120(4)
F3 0.138(4) 0.172(5) 0.107(3) 0.041(3) -0.046(3) -0.094(4)
F4 0.071(3) 0.166(5) 0.164(4) -0.020(4) -0.003(3) -0.059(3)
C64 0.097(12) 0.090(12) 0.23(2) 0.027(14) 0.074(14) -0.034(10)
Cl1 0.179(5) 0.095(3) 0.094(3) 0.008(2) -0.033(3) -0.054(3)
Cl2 0.310(10) 0.152(6) 0.145(5) -0.023(4) -0.079(6) -0.073(6)
C65 0.26(3) 0.17(2) 0.123(15) -0.076(16) 0.029(18) -0.15(2)
Cl3 0.357(13) 0.219(9) 0.283(11) 0.032(7) -0.239(11) -0.127(9)
Cl4 0.213(7) 0.206(8) 0.239(8) -0.065(7) 0.062(6) -0.130(7)

loop_
_atom_type_symbol
_atom_type_description
_atom_type_scat_dispersion_real
_atom_type_scat_dispersion_imag
_atom_type_scat_source
C C 0.0033 0.0016 'International Tables Vol C Tables 4.2.6.8 and 6.1.1.4'
H H 0.0000 0.0000 'International Tables Vol C Tables 4.2.6.8 and 6.1.1.4'
B B 0.0013 0.0007 'International Tables Vol C Tables 4.2.6.8 and 6.1.1.4'
F F 0.0171 0.0103 'International Tables Vol C Tables 4.2.6.8 and 6.1.1.4'
P P 0.1023 0.0942 'International Tables Vol C Tables 4.2.6.8 and 6.1.1.4'
Cl Cl 0.1484 0.1585 'International Tables Vol C Tables 4.2.6.8 and 6.1.1.4'
Fe Fe 0.3463 0.8444 'International Tables Vol C Tables 4.2.6.8 and 6.1.1.4'
Ru Ru -1.2594 0.8363 'International Tables Vol C Tables 4.2.6.8 and 6.1.1.4'

loop_
_geom_angle_atom_site_label_1
_geom_angle_atom_site_label_2
_geom_angle_atom_site_label_3
_geom_angle
C1 Ru1 C24 121.8(2)
C1 Ru1 C23 93.64(19)
C24 Ru1 C23 35.70(19)
C1 Ru1 C26 131.2(2)
C24 Ru1 C26 60.5(2)
C23 Ru1 C26 60.8(2)
C1 Ru1 C27 98.08(19)
C24 Ru1 C27 60.31(19)
C23 Ru1 C27 36.68(19)
C26 Ru1 C27 36.36(19)
C1 Ru1 C25 154.3(2)
C24 Ru1 C25 36.7(2)
C23 Ru1 C25 60.7(2)
C26 Ru1 C25 36.3(2)
C27 Ru1 C25 60.7(2)
C1 Ru1 P2 89.71(12)
C24 Ru1 P2 90.26(14)
C23 Ru1 P2 113.43(14)
C26 Ru1 P2 137.43(16)
C27 Ru1 P2 149.18(15)
C25 Ru1 P2 101.85(15)
C1 Ru1 P1 97.79(13)
C24 Ru1 P1 139.69(15)
C23 Ru1 P1 146.89(14)
C26 Ru1 P1 88.85(14)
C27 Ru1 P1 110.62(15)
C25 Ru1 P1 103.22(16)
P2 Ru1 P1 97.66(4)
C18 Fe1 C22 41.7(3)
C18 Fe1 C16 157.1(4)
C22 Fe1 C16 120.1(3)
C18 Fe1 C20 67.0(3)
C22 Fe1 C20 66.0(3)
C16 Fe1 C20 123.7(3)
C18 Fe1 C21 67.9(3)
C22 Fe1 C21 39.3(3)
C16 Fe1 C21 106.8(3)
C20 Fe1 C21 38.9(3)
C18 Fe1 C14 125.5(3)
C22 Fe1 C14 163.0(3)
C16 Fe1 C14 68.2(2)
C20 Fe1 C14 123.7(3)
C21 Fe1 C14 156.8(3)
C18 Fe1 C15 161.4(4)
C22 Fe1 C15 154.9(4)
C16 Fe1 C15 40.6(2)
C20 Fe1 C15 108.6(3)
C21 Fe1 C15 120.9(3)
C14 Fe1 C15 40.57(19)
C18 Fe1 C17 121.5(3)
C22 Fe1 C17 106.7(3)
C16 Fe1 C17 41.45(19)
C20 Fe1 C17 159.4(3)
C21 Fe1 C17 123.3(3)
C14 Fe1 C17 68.86(19)
C15 Fe1 C17 69.3(2)
C18 Fe1 C19 39.8(3)
C22 Fe1 C19 68.0(4)
C16 Fe1 C19 160.7(3)
C20 Fe1 C19 40.5(3)
C21 Fe1 C19 67.5(3)
C14 Fe1 C19 109.3(3)
C15 Fe1 C19 125.1(3)
C17 Fe1 C19 157.2(3)
C18 Fe1 C13 108.9(3)
C22 Fe1 C13 125.6(3)
C16 Fe1 C13 68.37(18)
C20 Fe1 C13 159.1(3)
C21 Fe1 C13 160.7(3)
C14 Fe1 C13 40.55(17)
C15 Fe1 C13 68.36(18)
C17 Fe1 C13 40.71(17)
C19 Fe1 C13 123.1(2)
C40 P1 C28 105.6(2)
C40 P1 C34 96.26(19)
C28 P1 C34 104.45(19)
C40 P1 Ru1 124.19(14)
C28 P1 Ru1 111.22(16)
C34 P1 Ru1 112.70(14)
C58 P2 C46 103.9(2)
C58 P2 C52 101.4(2)
C46 P2 C52 102.6(2)
C58 P2 Ru1 119.51(15)
C46 P2 Ru1 114.06(15)
C52 P2 Ru1 113.31(15)
C2 C1 Ru1 171.2(4)
C1 C2 C13 128.8(4)
C1 C2 C3 126.2(4)
C13 C2 C3 105.0(3)
C2 C3 C4 104.7(4)
C2 C3 H3A 110.8
C4 C3 H3A 110.8
C2 C3 H3B 110.8
C4 C3 H3B 110.8
H3A C3 H3B 108.9
C7 C4 C5 105.2(6)
C7 C4 C14 113.3(5)
C5 C4 C14 112.8(5)
C7 C4 C3 109.4(5)
C5 C4 C3 115.7(6)
C14 C4 C3 100.6(4)
C6 C5 C4 125.6(8)
C6 C5 H5A 117.2
C4 C5 H5A 117.2
C5 C6 H6A 120.0
C5 C6 H6B 120.0
H6A C6 H6B 120.0
C12 C7 C8 122.9(9)
C12 C7 C4 121.4(6)
C8 C7 C4 115.4(9)
C7 C8 C9 117.5(12)
C7 C8 H8A 121.2
C9 C8 H8A 121.3
C8 C9 C10 120.0(11)
C8 C9 H9A 120.0
C10 C9 H9A 120.0
C11 C10 C9 118.4(11)
C11 C10 H10A 120.8
C9 C10 H10A 120.8
C12 C11 C10 119.0(11)
C12 C11 H11A 120.5
C10 C11 H11A 120.5
C7 C12 C11 122.1(8)
C7 C12 H12A 118.9
C11 C12 H12A 118.9
C14 C13 C17 108.7(4)
C14 C13 C2 110.1(4)
C17 C13 C2 141.2(4)
C14 C13 Fe1 69.3(2)
C17 C13 Fe1 69.5(2)
C2 C13 Fe1 124.5(3)
C15 C14 C13 108.5(4)
C15 C14 C4 139.9(4)
C13 C14 C4 110.9(4)
C15 C14 Fe1 69.8(3)
C13 C14 Fe1 70.2(3)
C4 C14 Fe1 131.2(4)
C16 C15 C14 107.5(4)
C16 C15 Fe1 69.1(3)
C14 C15 Fe1 69.6(3)
C16 C15 H15A 126.3
C14 C15 H15A 126.3
Fe1 C15 H15A 126.3
C15 C16 C17 109.1(4)
C15 C16 Fe1 70.3(3)
C17 C16 Fe1 70.0(3)
C15 C16 H16A 125.4
C17 C16 H16A 125.4
Fe1 C16 H16A 125.4
C13 C17 C16 106.1(4)
C13 C17 Fe1 69.8(2)
C16 C17 Fe1 68.5(3)
C13 C17 H17A 126.9
C16 C17 H17A 126.9
Fe1 C17 H17A 126.9
C19 C18 C22 107.9(7)
C19 C18 Fe1 71.8(5)
C22 C18 Fe1 69.6(4)
C19 C18 H18A 126.0
C22 C18 H18A 126.0
Fe1 C18 H18A 126.0
C18 C19 C20 105.9(7)
C18 C19 Fe1 68.4(4)
C20 C19 Fe1 69.3(4)
C18 C19 H19A 127.1
C20 C19 H19A 127.1
Fe1 C19 H19A 127.1
C21 C20 C19 110.1(7)
C21 C20 Fe1 70.6(3)
C19 C20 Fe1 70.2(3)
C21 C20 H20A 124.9
C19 C20 H20A 124.9
Fe1 C20 H20A 124.9
C20 C21 C22 108.4(7)
C20 C21 Fe1 70.5(4)
C22 C21 Fe1 69.5(4)
C20 C21 H21A 125.8
C22 C21 H21A 125.8
Fe1 C21 H21A 125.8
C21 C22 C18 107.7(7)
C21 C22 Fe1 71.2(4)
C18 C22 Fe1 68.7(4)
C21 C22 H22A 126.1
C18 C22 H22A 126.1
Fe1 C22 H22A 126.1
C24 C23 C27 107.8(5)
C24 C23 Ru1 71.6(3)
C27 C23 Ru1 71.8(3)
C24 C23 H23A 126.0
C27 C23 H23A 126.0
Ru1 C23 H23A 126.0
C23 C24 C25 109.7(5)
C23 C24 Ru1 72.7(3)
C25 C24 Ru1 72.7(3)
C23 C24 H24A 125.1
C25 C24 H24A 125.1
Ru1 C24 H24A 125.1
C26 C25 C24 106.4(5)
C26 C25 Ru1 71.3(3)
C24 C25 Ru1 70.6(3)
C26 C25 H25A 126.7
C24 C25 H25A 126.7
Ru1 C25 H25A 126.7
C27 C26 C25 108.6(5)
C27 C26 Ru1 72.0(3)
C25 C26 Ru1 72.4(3)
C27 C26 H26A 125.6
C25 C26 H26A 125.6
Ru1 C26 H26A 125.6
C26 C27 C23 107.5(5)
C26 C27 Ru1 71.7(3)
C23 C27 Ru1 71.5(3)
C26 C27 H27A 126.2
C23 C27 H27A 126.2
Ru1 C27 H27A 126.2
C29 C28 C33 118.7(4)
C29 C28 P1 122.4(4)
C33 C28 P1 118.5(4)
C28 C29 C30 120.1(5)
C28 C29 H29A 120.0
C30 C29 H29A 120.0
C31 C30 C29 121.1(5)
C31 C30 H30A 119.4
C29 C30 H30A 119.4
C30 C31 C32 120.5(5)
C30 C31 H31A 119.8
C32 C31 H31A 119.8
C31 C32 C33 119.7(6)
C31 C32 H32A 120.2
C33 C32 H32A 120.2
C32 C33 C28 119.9(5)
C32 C33 H33A 120.0
C28 C33 H33A 120.0
C39 C34 C35 118.4(4)
C39 C34 P1 120.2(3)
C35 C34 P1 121.0(3)
C36 C35 C34 120.3(4)
C36 C35 H35A 119.9
C34 C35 H35A 119.9
C37 C36 C35 120.5(5)
C37 C36 H36A 119.7
C35 C36 H36A 119.7
C36 C37 C38 119.2(5)
C36 C37 H37A 120.4
C38 C37 H37A 120.4
C39 C38 C37 120.9(5)
C39 C38 H38A 119.5
C37 C38 H38A 119.5
C38 C39 C34 120.7(5)
C38 C39 H39A 119.7
C34 C39 H39A 119.7
C45 C40 C41 117.1(5)
C45 C40 P1 119.4(4)
C41 C40 P1 122.7(4)
C42 C41 C40 120.9(6)
C42 C41 H41A 119.5
C40 C41 H41A 119.5
C43 C42 C41 120.2(6)
C43 C42 H42A 119.9
C41 C42 H42A 119.9
C42 C43 C44 120.1(6)
C42 C43 H43A 119.9
C44 C43 H43A 119.9
C43 C44 C45 119.9(6)
C43 C44 H44A 120.0
C45 C44 H44A 120.0
C40 C45 C44 121.6(6)
C40 C45 H45A 119.2
C44 C45 H45A 119.2
C51 C46 C47 118.3(5)
C51 C46 P2 122.9(4)
C47 C46 P2 118.7(4)
C48 C47 C46 120.2(5)
C48 C47 H47A 119.9
C46 C47 H47A 119.9
C49 C48 C47 120.9(6)
C49 C48 H48A 119.5
C47 C48 H48A 119.5
C48 C49 C50 119.5(6)
C48 C49 H49A 120.3
C50 C49 H49A 120.3
C49 C50 C51 120.6(6)
C49 C50 H50A 119.7
C51 C50 H50A 119.7
C46 C51 C50 120.4(6)
C46 C51 H51A 119.8
C50 C51 H51A 119.8
C53 C52 C57 118.2(5)
C53 C52 P2 120.9(4)
C57 C52 P2 120.8(4)
C54 C53 C52 122.1(5)
C54 C53 H53A 118.9
C52 C53 H53A 118.9
C53 C54 C55 119.3(6)
C53 C54 H54A 120.4
C55 C54 H54A 120.4
C56 C55 C54 120.0(6)
C56 C55 H55A 120.0
C54 C55 H55A 120.0
C55 C56 C57 120.8(6)
C55 C56 H56A 119.6
C57 C56 H56A 119.6
C56 C57 C52 119.6(5)
C56 C57 H57A 120.2
C52 C57 H57A 120.2
C63 C58 C59 119.5(5)
C63 C58 P2 118.1(3)
C59 C58 P2 122.4(4)
C60 C59 C58 119.8(6)
C60 C59 H59A 120.1
C58 C59 H59A 120.1
C61 C60 C59 120.6(6)
C61 C60 H60A 119.7
C59 C60 H60A 119.7
C62 C61 C60 120.3(6)
C62 C61 H61A 119.8
C60 C61 H61A 119.8
C61 C62 C63 120.5(6)
C61 C62 H62A 119.8
C63 C62 H62A 119.8
C58 C63 C62 119.2(5)
C58 C63 H63A 120.4
C62 C63 H63A 120.4
F4 B1 F3 112.1(6)
F4 B1 F2 114.2(7)
F3 B1 F2 109.7(6)
F4 B1 F1 106.3(6)
F3 B1 F1 105.8(7)
F2 B1 F1 108.3(6)
Cl1 C64 Cl2 112.4(11)
Cl1 C64 H64A 109.1
Cl2 C64 H64A 109.1
Cl1 C64 H64B 109.1
Cl2 C64 H64B 109.1
H64A C64 H64B 107.9
Cl3 C65 Cl4 134.5(14)
Cl3 C65 H65A 103.6
Cl4 C65 H65A 103.6
Cl3 C65 H65B 103.6
Cl4 C65 H65B 103.6
H65A C65 H65B 105.3

loop_
_geom_bond_atom_site_label_1
_geom_bond_atom_site_label_2
_geom_bond_distance
Ru1 C1 1.852(4)
Ru1 C24 2.241(5)
Ru1 C23 2.254(5)
Ru1 C26 2.256(5)
Ru1 C27 2.259(5)
Ru1 C25 2.269(5)
Ru1 P2 2.3329(11)
Ru1 P1 2.3608(11)
Fe1 C18 2.002(7)
Fe1 C22 2.015(7)
Fe1 C16 2.025(5)
Fe1 C20 2.034(5)
Fe1 C21 2.037(6)
Fe1 C14 2.038(5)
Fe1 C15 2.042(5)
Fe1 C17 2.045(4)
Fe1 C19 2.046(6)
Fe1 C13 2.049(4)
P1 C40 1.824(5)
P1 C28 1.826(4)
P1 C34 1.838(4)
P2 C58 1.828(5)
P2 C46 1.834(5)
P2 C52 1.839(5)
C1 C2 1.305(6)
C2 C13 1.470(6)
C2 C3 1.541(6)
C3 C4 1.576(7)
C3 H3A 0.9700
C3 H3B 0.9700
C4 C7 1.474(10)
C4 C5 1.490(9)
C4 C14 1.513(7)
C5 C6 1.406(12)
C5 H5A 0.9300
C6 H6A 0.9300
C6 H6B 0.9300
C7 C12 1.325(11)
C7 C8 1.365(11)
C8 C9 1.391(16)
C8 H8A 0.9300
C9 C10 1.418(17)
C9 H9A 0.9300
C10 C11 1.405(15)
C10 H10A 0.9300
C11 C12 1.344(11)
C11 H11A 0.9300
C12 H12A 0.9300
C13 C14 1.417(6)
C13 C17 1.424(6)
C14 C15 1.415(7)
C15 C16 1.411(7)
C15 H15A 0.9800
C16 C17 1.440(7)
C16 H16A 0.9800
C17 H17A 0.9800
C18 C19 1.379(12)
C18 C22 1.429(12)
C18 H18A 0.9800
C19 C20 1.412(10)
C19 H19A 0.9800
C20 C21 1.355(10)
C20 H20A 0.9800
C21 C22 1.362(11)
C21 H21A 0.9800
C22 H22A 0.9800
C23 C24 1.378(7)
C23 C27 1.420(8)
C23 H23A 0.9800
C24 C25 1.419(8)
C24 H24A 0.9800
C25 C26 1.410(8)
C25 H25A 0.9800
C26 C27 1.409(8)
C26 H26A 0.9800
C27 H27A 0.9800
C28 C29 1.365(6)
C28 C33 1.415(7)
C29 C30 1.397(7)
C29 H29A 0.9300
C30 C31 1.351(9)
C30 H30A 0.9300
C31 C32 1.369(9)
C31 H31A 0.9300
C32 C33 1.394(7)
C32 H32A 0.9300
C33 H33A 0.9300
C34 C39 1.377(6)
C34 C35 1.400(6)
C35 C36 1.382(7)
C35 H35A 0.9300
C36 C37 1.371(8)
C36 H36A 0.9300
C37 C38 1.379(8)
C37 H37A 0.9300
C38 C39 1.374(7)
C38 H38A 0.9300
C39 H39A 0.9300
C40 C45 1.372(6)
C40 C41 1.390(7)
C41 C42 1.384(9)
C41 H41A 0.9300
C42 C43 1.351(10)
C42 H42A 0.9300
C43 C44 1.359(10)
C43 H43A 0.9300
C44 C45 1.382(8)
C44 H44A 0.9300
C45 H45A 0.9300
C46 C51 1.372(7)
C46 C47 1.392(7)
C47 C48 1.380(7)
C47 H47A 0.9300
C48 C49 1.346(9)
C48 H48A 0.9300
C49 C50 1.372(10)
C49 H49A 0.9300
C50 C51 1.380(8)
C50 H50A 0.9300
C51 H51A 0.9300
C52 C53 1.373(7)
C52 C57 1.395(7)
C53 C54 1.371(8)
C53 H53A 0.9300
C54 C55 1.382(9)
C54 H54A 0.9300
C55 C56 1.359(9)
C55 H55A 0.9300
C56 C57 1.392(8)
C56 H56A 0.9300
C57 H57A 0.9300
C58 C63 1.375(7)
C58 C59 1.389(6)
C59 C60 1.372(8)
C59 H59A 0.9300
C60 C61 1.371(9)
C60 H60A 0.9300
C61 C62 1.341(9)
C61 H61A 0.9300
C62 C63 1.409(7)
C62 H62A 0.9300
C63 H63A 0.9300
B1 F4 1.335(8)
B1 F3 1.352(8)
B1 F2 1.359(8)
B1 F1 1.400(9)
C64 Cl1 1.65(3)
C64 Cl2 1.78(2)
C64 H64A 0.9700
C64 H64B 0.9700
C65 Cl3 1.53(3)
C65 Cl4 1.66(3)
C65 H65A 0.9700
C65 H65B 0.9700
